data_7214668
loop_
_publ_author_name
'Wang, Xiuli'
'Xu, Chuang'
'Lin, Hongyan'
'Liu, Guocheng'
'Yang, Song'
'Gao, Qiang'
'Tian, Aixiang'

_publ_section_title
;
 Tuning the architectures of polyoxometalate-templated complexes by
 changing the spacer lengths of bis-pyridyl-bis-amide ligands (L): from 1D
 chains to 2D networks based on different (CuL)n loops
;
_journal_issue 18
_journal_name_full CrystEngComm
_journal_page_first 5836
_journal_paper_doi 10.1039/c2ce25371b
_journal_volume 14
_journal_year 2012
_chemical_formula_sum 'C54 H86 Cu2 N12 O56 Si W12'
_chemical_formula_weight 4160.72
_chemical_name_systematic
;
?
;
_space_group_IT_number 2
_symmetry_cell_setting triclinic
_symmetry_space_group_name_Hall '-P 1'
_symmetry_space_group_name_H-M 'P -1'
_atom_sites_solution_hydrogens geom
_atom_sites_solution_primary direct
_atom_sites_solution_secondary difmap
_audit_creation_method SHELXL-97
_cell_angle_alpha 101.322(2)
_cell_angle_beta 108.603(2)
_cell_angle_gamma 90.544(2)
_cell_formula_units_Z 1
_cell_length_a 11.380(2)
_cell_length_b 13.015(2)
_cell_length_c 16.866(3)
_cell_measurement_temperature 293(2)
_cell_volume 2314.4(7)
_computing_structure_refinement 'SHELXS-97 (Sheldrick, 2008)'
_computing_structure_solution 'SHELXS-97 (Sheldrick, 2008)'
_diffrn_ambient_temperature 293(2)
_diffrn_measured_fraction_theta_full 0.988
_diffrn_measured_fraction_theta_max 0.988
_diffrn_radiation_monochromator graphite
_diffrn_radiation_source 'fine-focus sealed tube'
_diffrn_radiation_type MoK\a
_diffrn_radiation_wavelength 0.71073
_diffrn_reflns_av_R_equivalents 0.0259
_diffrn_reflns_av_sigmaI/netI 0.0536
_diffrn_reflns_limit_h_max 8
_diffrn_reflns_limit_h_min -13
_diffrn_reflns_limit_k_max 14
_diffrn_reflns_limit_k_min -15
_diffrn_reflns_limit_l_max 19
_diffrn_reflns_limit_l_min -20
_diffrn_reflns_number 11738
_diffrn_reflns_theta_full 25.00
_diffrn_reflns_theta_max 25.00
_diffrn_reflns_theta_min 1.84
_exptl_absorpt_coefficient_mu 15.408
_exptl_absorpt_correction_T_max 0.2820
_exptl_absorpt_correction_T_min 0.2393
_exptl_absorpt_correction_type empirical
_exptl_crystal_colour blue
_exptl_crystal_density_diffrn 2.985
_exptl_crystal_density_method 'not measured'
_exptl_crystal_description block
_exptl_crystal_F_000 1902
_exptl_crystal_size_max 0.13
_exptl_crystal_size_mid 0.12
_exptl_crystal_size_min 0.11
_refine_diff_density_max 1.312
_refine_diff_density_min -1.605
_refine_diff_density_rms 0.264
_refine_ls_extinction_method none
_refine_ls_goodness_of_fit_ref 1.011
_refine_ls_hydrogen_treatment constr
_refine_ls_matrix_type full
_refine_ls_number_parameters 668
_refine_ls_number_reflns 8057
_refine_ls_number_restraints 48
_refine_ls_restrained_S_all 1.012
_refine_ls_R_factor_all 0.0552
_refine_ls_R_factor_gt 0.0405
_refine_ls_shift/su_max 0.001
_refine_ls_shift/su_mean 0.000
_refine_ls_structure_factor_coef Fsqd
_refine_ls_weighting_details 'calc w=1/[\s^2^(Fo^2^)+(0.0549P)^2^+11.7613P] where P=(Fo^2^+2Fc^2^)/3'
_refine_ls_weighting_scheme calc
_refine_ls_wR_factor_gt 0.0987
_refine_ls_wR_factor_ref 0.1078
_reflns_number_gt 6455
_reflns_number_total 8057
_reflns_threshold_expression >2sigma(I)
_cod_data_source_file c2ce25371b.txt
_cod_data_source_block 5
_cod_depositor_comments
;
The following automatic conversions were performed:

'_symmetry_cell_setting' value 'Triclinic' changed to 'triclinic'
according to
/usr/data/users/saulius/automatic-downloads/retrospective/RSC/lib/dictionaries/cif_core.dic
dictionary named 'cif_core.dic' version 2.4.2 from 2011-04-26.

Automatic conversion script
Id: cif_fix_values 2281 2013-09-26 08:29:07Z andrius 
;
_cod_database_code 7214668

loop_
_symmetry_equiv_pos_as_xyz
'x, y, z'
'-x, -y, -z'

loop_
_atom_site_label
_atom_site_type_symbol
_atom_site_fract_x
_atom_site_fract_y
_atom_site_fract_z
_atom_site_U_iso_or_equiv
_atom_site_adp_type
_atom_site_occupancy
_atom_site_symmetry_multiplicity
_atom_site_calc_flag
_atom_site_refinement_flags
_atom_site_disorder_assembly
_atom_site_disorder_group
Cu1 Cu -0.5000 0.5000 0.0000 0.0334(5) Uani 1 2 d S . .
Cu2 Cu 1.0000 0.0000 0.5000 0.0797(12) Uani 1 2 d S . .
Si1 Si 0.5000 0.5000 0.5000 0.0203(9) Uani 1 2 d S . .
W1 W 0.48058(5) 0.76941(4) 0.58035(3) 0.02954(14) Uani 1 1 d . . .
W2 W 0.49235(5) 0.68527(4) 0.37178(3) 0.02875(14) Uani 1 1 d . . .
W3 W 0.22214(5) 0.62244(4) 0.41839(3) 0.03408(15) Uani 1 1 d . . .
W4 W 0.23756(5) 0.34985(4) 0.35045(3) 0.03009(14) Uani 1 1 d . . .
W5 W 0.23777(5) 0.45129(4) 0.55938(3) 0.02703(13) Uani 1 1 d . . .
W6 W 0.48955(5) 0.41425(4) 0.28654(3) 0.02522(13) Uani 1 1 d . . .
O1 O 0.4426(14) 0.6112(12) 0.4752(9) 0.022(3) Uani 0.50 1 d PU A .
O2 O 0.3485(13) 0.4831(11) 0.4665(9) 0.018(3) Uani 0.50 1 d P A .
O3 O 0.4537(13) 0.4092(12) 0.4156(9) 0.022(3) Uani 0.50 1 d P . .
O4 O 0.4566(14) 0.4747(11) 0.5754(9) 0.023(3) Uani 0.50 1 d P . .
O5 O 0.5253(16) 0.7479(14) 0.4826(10) 0.020(3) Uani 0.496(16) 1 d PU A 1
O5' O 0.5054(16) 0.8018(14) 0.4722(10) 0.020(3) Uani 0.504(16) 1 d P A 2
O6 O 0.3032(15) 0.7527(14) 0.5112(10) 0.027(3) Uani 0.555(18) 1 d PU A 1
O6' O 0.3303(19) 0.6995(17) 0.5210(13) 0.027(3) Uani 0.445(18) 1 d P A 2
O7 O 0.3075(16) 0.6881(14) 0.3504(10) 0.025(3) Uani 0.534(16) 1 d P A 1
O7' O 0.3323(19) 0.6395(16) 0.3675(12) 0.025(3) Uani 0.466(16) 1 d P A 2
O8 O 0.1513(18) 0.4833(13) 0.3388(11) 0.017(3) Uani 0.474(16) 1 d PU A 1
O8' O 0.2185(16) 0.4963(11) 0.3520(10) 0.017(3) Uani 0.526(16) 1 d P A 2
O9 O 0.4661(9) 0.7128(9) 0.6707(8) 0.069(4) Uani 1 1 d . . .
O10 O 0.2329(19) 0.3650(13) 0.4552(11) 0.026(3) Uani 0.511(18) 1 d PU A 1
O10' O 0.165(2) 0.3502(14) 0.4438(12) 0.026(3) Uani 0.489(18) 1 d P A 2
O11 O 0.6566(9) 0.7541(10) 0.6240(9) 0.078(4) Uani 1 1 d . . .
O12 O 0.3357(9) 0.5437(7) 0.6579(7) 0.063(3) Uani 1 1 d . . .
O13 O 0.6607(10) 0.6598(8) 0.4037(7) 0.069(4) Uani 1 1 d . . .
O14 O 0.1876(12) 0.5618(7) 0.5050(6) 0.061(3) Uani 1 1 d U A .
O15 O 0.447(3) 0.553(2) 0.3008(18) 0.028(4) Uani 0.45(3) 1 d PU A 1
O15' O 0.467(2) 0.5577(17) 0.2739(15) 0.028(4) Uani 0.55(3) 1 d P A 2
O16 O 0.315(2) 0.3642(16) 0.2586(14) 0.029(4) Uani 0.52(2) 1 d P A 1
O16' O 0.342(2) 0.3980(18) 0.2956(15) 0.029(4) Uani 0.48(2) 1 d P A 2
O17 O 0.4729(9) 0.8956(6) 0.6188(6) 0.040(2) Uani 1 1 d . A .
O18 O 0.4869(10) 0.7718(7) 0.3074(6) 0.045(3) Uani 1 1 d . A .
O19 O 0.0940(9) 0.6819(7) 0.3821(6) 0.046(3) Uani 1 1 d . A .
O20 O 0.1082(9) 0.2815(8) 0.2784(6) 0.049(3) Uani 1 1 d . A .
O21 O 0.1137(9) 0.4247(7) 0.5852(7) 0.056(3) Uani 1 1 d . A .
O22 O 0.4894(10) 0.3722(9) 0.1856(6) 0.057(3) Uani 1 1 d . A .
O23 O -0.2753(10) 0.1536(8) 0.0316(7) 0.058(3) Uani 1 1 d . . .
O24 O 0.6327(11) -0.0417(8) 0.1854(8) 0.073(4) Uani 1 1 d . . .
O25 O 0.9847(11) -0.2009(11) 0.1920(8) 0.083(4) Uani 1 1 d . . .
C1 C -0.3179(11) 0.3597(9) 0.0705(7) 0.028(3) Uani 1 1 d . . .
H1 H -0.3728 0.3108 0.0259 0.034 Uiso 1 1 calc R . .
C2 C -0.2700(12) 0.5296(9) 0.1474(7) 0.030(3) Uani 1 1 d . . .
H2 H -0.2908 0.5986 0.1583 0.036 Uiso 1 1 calc R . .
C3 C -0.1574(14) 0.5014(10) 0.2002(8) 0.042(4) Uani 1 1 d . . .
H3A H -0.1020 0.5512 0.2437 0.050 Uiso 1 1 calc R . .
C4 C -0.1323(13) 0.3984(11) 0.1853(9) 0.042(3) Uani 1 1 d . . .
H4A H -0.0597 0.3767 0.2199 0.050 Uiso 1 1 calc R . .
C5 C -0.2139(12) 0.3263(10) 0.1193(7) 0.032(3) Uani 1 1 d . . .
C6 C -0.1975(12) 0.2090(10) 0.0949(8) 0.034(3) Uani 1 1 d . . .
C7 C -0.0709(14) 0.0585(11) 0.1278(10) 0.052(4) Uani 1 1 d . . .
H7A H -0.1034 0.0200 0.1610 0.063 Uiso 1 1 calc R . .
H7B H -0.1093 0.0264 0.0677 0.063 Uiso 1 1 calc R . .
C8 C 0.0639(15) 0.0543(13) 0.1522(11) 0.058(4) Uani 1 1 d . . .
H8A H 0.0985 0.0831 0.2131 0.070 Uiso 1 1 calc R . .
H8B H 0.0810 -0.0192 0.1432 0.070 Uiso 1 1 calc R . .
C9 C 0.1320(18) 0.1074(14) 0.1097(12) 0.074(6) Uani 1 1 d . . .
H9A H 0.1315 0.1829 0.1275 0.089 Uiso 1 1 calc R . .
H9B H 0.0914 0.0882 0.0482 0.089 Uiso 1 1 calc R . .
C10 C 0.273(2) 0.0751(16) 0.1331(13) 0.084(6) Uani 1 1 d . . .
H10A H 0.3161 0.0976 0.1941 0.101 Uiso 1 1 calc R . .
H10B H 0.2746 -0.0006 0.1174 0.101 Uiso 1 1 calc R . .
C11 C 0.3323(19) 0.1262(16) 0.0860(12) 0.084(6) Uani 1 1 d . . .
H11A H 0.3406 0.2015 0.1082 0.101 Uiso 1 1 calc R . .
H11B H 0.2800 0.1130 0.0264 0.101 Uiso 1 1 calc R . .
C12 C 0.4601(14) 0.0882(12) 0.0915(10) 0.053(4) Uani 1 1 d . . .
H12A H 0.4513 0.0122 0.0741 0.063 Uiso 1 1 calc R . .
H12B H 0.4881 0.1153 0.0504 0.063 Uiso 1 1 calc R . .
C13 C 0.6360(13) 0.0571(11) 0.2134(11) 0.047(4) Uani 1 1 d . . .
C14 C 0.7397(12) 0.1098(11) 0.2894(9) 0.039(3) Uani 1 1 d . . .
C15 C 0.7838(12) 0.2136(10) 0.3069(9) 0.036(3) Uani 1 1 d . . .
H15 H 0.7427 0.2578 0.2716 0.043 Uiso 1 1 calc R . .
C16 C 0.8881(15) 0.2527(14) 0.3761(11) 0.059(5) Uani 1 1 d . . .
H16 H 0.9170 0.3230 0.3883 0.071 Uiso 1 1 calc R . .
C17 C 0.9484(15) 0.1859(15) 0.4267(11) 0.061(5) Uani 1 1 d . . .
H17 H 1.0223 0.2102 0.4709 0.073 Uiso 1 1 calc R . .
C18 C 0.8031(13) 0.0475(12) 0.3447(10) 0.046(4) Uani 1 1 d . . .
H18 H 0.7764 -0.0231 0.3344 0.056 Uiso 1 1 calc R . .
C19 C 1.0799(14) -0.0901(11) 0.3547(9) 0.045(4) Uani 1 1 d . . .
H19 H 0.9972 -0.1169 0.3319 0.053 Uiso 1 1 calc R . .
C20 C 1.2395(14) 0.0091(12) 0.4689(10) 0.048(4) Uani 1 1 d . . .
H20 H 1.2678 0.0503 0.5240 0.057 Uiso 1 1 calc R . .
C21 C 1.3191(13) -0.0107(12) 0.4224(10) 0.045(4) Uani 1 1 d . . .
H21 H 1.4016 0.0167 0.4460 0.054 Uiso 1 1 calc R . .
C22 C 1.2774(14) -0.0702(11) 0.3420(9) 0.044(4) Uani 1 1 d . . .
H22 H 1.3317 -0.0834 0.3107 0.052 Uiso 1 1 calc R . .
C23 C 1.1538(13) -0.1122(9) 0.3055(9) 0.036(3) Uani 1 1 d U . .
C24 C 1.0942(16) -0.1831(13) 0.2208(11) 0.054(4) Uani 1 1 d . . .
C25 C 1.129(2) -0.3075(16) 0.0970(11) 0.079(6) Uani 1 1 d . . .
H25A H 1.0543 -0.2840 0.0603 0.094 Uiso 1 1 calc R . .
H25B H 1.1920 -0.3096 0.0695 0.094 Uiso 1 1 calc R . .
C26 C 1.103(3) -0.4105(19) 0.1080(15) 0.130(11) Uani 1 1 d . . .
H26A H 1.0379 -0.4069 0.1343 0.157 Uiso 1 1 calc R . .
H26B H 1.1766 -0.4304 0.1479 0.157 Uiso 1 1 calc R . .
C27 C 1.061(2) -0.499(3) 0.0262(17) 0.157(15) Uani 1 1 d . . .
H27A H 1.1150 -0.4922 -0.0071 0.189 Uiso 1 1 calc R . .
H27B H 1.0732 -0.5660 0.0434 0.189 Uiso 1 1 calc R . .
N1 N -0.3475(10) 0.4607(8) 0.0826(6) 0.032(2) Uani 1 1 d . . .
N2 N 0.9040(12) 0.0886(15) 0.4140(8) 0.065(4) Uani 1 1 d . . .
N3 N -0.1000(10) 0.1704(8) 0.1439(7) 0.036(3) Uani 1 1 d . . .
H3 H -0.0507 0.2127 0.1881 0.043 Uiso 1 1 d R . .
N4 N 0.5558(11) 0.1166(9) 0.1737(7) 0.041(3) Uani 1 1 d . . .
H4 H 0.5604 0.1809 0.2002 0.050 Uiso 1 1 d R . .
N5 N 1.1198(11) -0.0313(11) 0.4348(8) 0.048(3) Uani 1 1 d . . .
N6 N 1.1738(14) -0.2313(11) 0.1820(9) 0.069(4) Uani 1 1 d . . .
H6 H 1.2525 -0.2180 0.2075 0.083 Uiso 1 1 d R . .
O1W O -0.6010(9) 0.3750(8) 0.0109(6) 0.049(3) Uani 1 1 d . . .
O2W O -0.5432(11) 0.6078(8) 0.1148(6) 0.055(3) Uani 1 1 d . . .
O3W O 1.1462(12) 0.1908(8) 0.6139(9) 0.074(4) Uani 1 1 d . . .
O4W O 0.4151(11) 0.8146(7) 0.1291(7) 0.066(3) Uani 1 1 d . . .
O5W O 0.7307(11) 0.7813(8) 0.1154(8) 0.070(3) Uani 1 1 d . . .

loop_
_atom_site_aniso_label
_atom_site_aniso_U_11
_atom_site_aniso_U_22
_atom_site_aniso_U_33
_atom_site_aniso_U_23
_atom_site_aniso_U_13
_atom_site_aniso_U_12
Cu1 0.0353(13) 0.0295(11) 0.0282(11) 0.0152(9) -0.0049(10) 0.0044(10)
Cu2 0.0390(17) 0.171(4) 0.0457(17) 0.047(2) 0.0210(14) 0.042(2)
Si1 0.017(2) 0.024(2) 0.021(2) 0.0065(18) 0.0073(19) 0.0028(18)
W1 0.0290(3) 0.0199(2) 0.0396(3) -0.0037(2) 0.0171(2) -0.0031(2)
W2 0.0326(3) 0.0342(3) 0.0214(3) 0.0138(2) 0.0071(2) -0.0039(2)
W3 0.0243(3) 0.0467(3) 0.0259(3) 0.0054(2) 0.0018(2) 0.0158(2)
W4 0.0245(3) 0.0247(3) 0.0285(3) 0.0031(2) -0.0069(2) -0.0054(2)
W5 0.0273(3) 0.0252(2) 0.0359(3) 0.0099(2) 0.0183(2) 0.0022(2)
W6 0.0354(3) 0.0260(3) 0.0159(2) 0.00568(19) 0.0099(2) 0.0050(2)
O1 0.019(5) 0.027(5) 0.019(5) 0.003(4) 0.008(4) -0.009(4)
O2 0.009(8) 0.026(8) 0.014(7) 0.000(6) 0.001(6) 0.000(6)
O3 0.011(8) 0.035(9) 0.017(8) 0.010(7) -0.001(6) -0.002(7)
O4 0.022(9) 0.020(8) 0.024(8) 0.012(7) 0.002(7) 0.001(7)
O5 0.026(6) 0.022(7) 0.011(5) 0.001(5) 0.005(4) -0.003(6)
O5' 0.026(6) 0.022(7) 0.011(5) 0.001(5) 0.005(4) -0.003(6)
O6 0.026(6) 0.024(7) 0.026(5) -0.005(6) 0.010(5) -0.003(6)
O6' 0.026(6) 0.024(7) 0.026(5) -0.005(6) 0.010(5) -0.003(6)
O7 0.025(7) 0.032(10) 0.020(7) 0.016(6) 0.003(6) 0.002(7)
O7' 0.025(7) 0.032(10) 0.020(7) 0.016(6) 0.003(6) 0.002(7)
O8 0.012(7) 0.011(4) 0.019(5) 0.005(4) -0.008(6) 0.003(6)
O8' 0.012(7) 0.011(4) 0.019(5) 0.005(4) -0.008(6) 0.003(6)
O9 0.030(6) 0.094(9) 0.119(10) 0.086(8) 0.036(6) 0.020(6)
O10 0.023(7) 0.023(5) 0.028(5) 0.003(4) 0.006(7) -0.006(6)
O10' 0.023(7) 0.023(5) 0.028(5) 0.003(4) 0.006(7) -0.006(6)
O11 0.025(6) 0.117(10) 0.136(11) 0.096(9) 0.043(7) 0.030(6)
O12 0.037(6) 0.033(5) 0.081(8) -0.008(5) -0.020(6) 0.016(5)
O13 0.044(7) 0.047(6) 0.076(8) -0.019(6) -0.018(6) 0.003(5)
O14 0.113(8) 0.028(4) 0.037(5) 0.014(4) 0.014(5) 0.025(5)
O15 0.034(7) 0.029(5) 0.023(8) -0.002(6) 0.017(6) 0.002(5)
O15' 0.034(7) 0.029(5) 0.023(8) -0.002(6) 0.017(6) 0.002(5)
O16 0.029(10) 0.024(10) 0.023(12) 0.006(7) -0.010(9) -0.006(8)
O16' 0.029(10) 0.024(10) 0.023(12) 0.006(7) -0.010(9) -0.006(8)
O17 0.058(6) 0.015(4) 0.061(6) 0.008(4) 0.040(5) 0.012(4)
O18 0.073(7) 0.026(5) 0.037(5) 0.019(4) 0.010(5) 0.007(5)
O19 0.042(6) 0.039(5) 0.064(7) 0.029(5) 0.017(5) 0.032(5)
O20 0.040(6) 0.055(6) 0.038(5) 0.010(5) -0.007(5) -0.017(5)
O21 0.037(6) 0.038(5) 0.097(9) -0.012(5) 0.042(6) -0.008(5)
O22 0.066(8) 0.077(8) 0.024(5) -0.004(5) 0.016(5) 0.017(6)
O23 0.057(7) 0.037(6) 0.056(7) 0.005(5) -0.013(6) 0.006(5)
O24 0.066(8) 0.036(6) 0.092(9) 0.005(6) -0.004(7) -0.003(6)
O25 0.039(7) 0.110(11) 0.082(9) 0.003(8) 0.006(7) 0.012(7)
C1 0.029(7) 0.031(6) 0.021(6) 0.006(5) 0.001(5) -0.005(5)
C2 0.037(8) 0.021(6) 0.025(6) 0.008(5) -0.001(6) 0.003(5)
C3 0.062(10) 0.029(7) 0.026(7) -0.001(5) 0.008(7) -0.011(7)
C4 0.026(7) 0.047(8) 0.040(8) -0.001(6) 0.000(6) 0.000(6)
C5 0.029(7) 0.048(8) 0.014(6) -0.002(5) 0.006(5) -0.003(6)
C6 0.034(8) 0.030(7) 0.032(7) -0.003(6) 0.011(6) -0.008(6)
C7 0.051(10) 0.038(8) 0.060(10) -0.002(7) 0.014(8) -0.003(7)
C8 0.045(10) 0.059(10) 0.068(11) 0.018(9) 0.012(9) 0.005(8)
C9 0.089(14) 0.062(11) 0.084(13) 0.027(10) 0.039(12) 0.062(11)
C10 0.114(18) 0.066(12) 0.088(15) 0.028(11) 0.048(14) 0.031(12)
C11 0.082(15) 0.092(15) 0.064(12) -0.010(11) 0.021(11) -0.030(12)
C12 0.038(9) 0.052(9) 0.055(10) 0.013(8) -0.002(8) 0.000(7)
C13 0.026(8) 0.039(8) 0.081(11) 0.022(8) 0.018(8) 0.005(6)
C14 0.029(7) 0.058(9) 0.039(8) 0.016(7) 0.021(7) 0.001(7)
C15 0.021(7) 0.043(8) 0.046(8) 0.008(6) 0.015(6) 0.011(6)
C16 0.044(10) 0.056(10) 0.076(12) -0.005(9) 0.028(10) 0.005(8)
C17 0.032(9) 0.079(13) 0.053(10) -0.020(9) 0.009(8) -0.005(9)
C18 0.036(8) 0.050(9) 0.059(10) 0.024(8) 0.017(8) 0.019(7)
C19 0.038(8) 0.052(9) 0.046(9) 0.027(7) 0.007(7) 0.012(7)
C20 0.043(9) 0.056(9) 0.049(9) 0.020(7) 0.015(8) 0.019(8)
C21 0.023(7) 0.054(9) 0.065(10) 0.033(8) 0.011(7) 0.011(7)
C22 0.044(9) 0.051(9) 0.041(8) 0.020(7) 0.014(7) -0.005(7)
C23 0.039(7) 0.023(5) 0.046(7) 0.018(5) 0.008(5) 0.014(5)
C24 0.043(10) 0.058(10) 0.059(10) 0.012(8) 0.012(9) 0.027(8)
C25 0.085(15) 0.088(15) 0.056(11) 0.015(10) 0.013(11) 0.019(12)
C26 0.16(3) 0.11(2) 0.094(18) -0.043(15) 0.048(18) -0.082(19)
C27 0.10(2) 0.23(3) 0.12(2) -0.06(2) 0.06(2) -0.07(2)
N1 0.034(6) 0.031(6) 0.024(5) 0.010(5) -0.002(5) 0.012(5)
N2 0.025(7) 0.132(14) 0.044(8) 0.027(9) 0.015(6) 0.016(8)
N3 0.022(6) 0.031(6) 0.042(6) 0.005(5) -0.005(5) 0.010(5)
N4 0.043(7) 0.034(6) 0.041(7) 0.000(5) 0.011(6) 0.008(5)
N5 0.034(7) 0.072(9) 0.043(7) 0.017(7) 0.015(6) 0.018(6)
N6 0.051(9) 0.078(10) 0.067(10) -0.011(8) 0.021(8) 0.000(8)
O1W 0.049(6) 0.056(6) 0.039(5) 0.018(5) 0.006(5) -0.010(5)
O2W 0.073(8) 0.069(7) 0.028(5) 0.017(5) 0.019(5) 0.011(6)
O3W 0.086(9) 0.032(6) 0.121(11) 0.039(6) 0.042(8) 0.011(6)
O4W 0.085(9) 0.033(5) 0.056(7) 0.016(5) -0.013(6) 0.016(6)
O5W 0.064(8) 0.042(6) 0.080(8) 0.001(6) 0.000(7) 0.007(6)

loop_
_atom_type_symbol
_atom_type_description
_atom_type_scat_dispersion_real
_atom_type_scat_dispersion_imag
_atom_type_scat_source
C C 0.0033 0.0016 'International Tables Vol C Tables 4.2.6.8 and 6.1.1.4'
H H 0.0000 0.0000 'International Tables Vol C Tables 4.2.6.8 and 6.1.1.4'
Cu Cu 0.3201 1.2651 'International Tables Vol C Tables 4.2.6.8 and 6.1.1.4'
N N 0.0061 0.0033 'International Tables Vol C Tables 4.2.6.8 and 6.1.1.4'
O O 0.0106 0.0060 'International Tables Vol C Tables 4.2.6.8 and 6.1.1.4'
Si Si 0.0817 0.0704 'International Tables Vol C Tables 4.2.6.8 and 6.1.1.4'
W W -0.8490 6.8722 'International Tables Vol C Tables 4.2.6.8 and 6.1.1.4'

loop_
_geom_angle_atom_site_label_1
_geom_angle_atom_site_label_2
_geom_angle_atom_site_label_3
_geom_angle
_geom_angle_site_symmetry_1
_geom_angle_site_symmetry_3
N1 Cu1 N1 179.997(1) . 2_465
N1 Cu1 O1W 90.2(4) . .
N1 Cu1 O1W 89.8(4) 2_465 .
N1 Cu1 O1W 89.8(4) . 2_465
N1 Cu1 O1W 90.2(4) 2_465 2_465
O1W Cu1 O1W 179.997(1) . 2_465
N1 Cu1 O2W 90.7(4) . 2_465
N1 Cu1 O2W 89.3(4) 2_465 2_465
O1W Cu1 O2W 89.4(4) . 2_465
O1W Cu1 O2W 90.6(4) 2_465 2_465
N1 Cu1 O2W 89.3(4) . .
N1 Cu1 O2W 90.7(4) 2_465 .
O1W Cu1 O2W 90.6(4) . .
O1W Cu1 O2W 89.4(4) 2_465 .
O2W Cu1 O2W 179.999(1) 2_465 .
N5 Cu2 N5 179.999(2) 2_756 .
N5 Cu2 N2 90.0(5) 2_756 2_756
N5 Cu2 N2 90.0(5) . 2_756
N5 Cu2 N2 90.0(5) 2_756 .
N5 Cu2 N2 90.0(5) . .
N2 Cu2 N2 180.0(7) 2_756 .
O4 Si1 O4 179.999(3) . 2_666
O4 Si1 O3 112.5(7) . .
O4 Si1 O3 67.5(7) 2_666 .
O4 Si1 O3 67.5(7) . 2_666
O4 Si1 O3 112.5(7) 2_666 2_666
O3 Si1 O3 180.0(11) . 2_666
O4 Si1 O2 108.6(7) . 2_666
O4 Si1 O2 71.4(7) 2_666 2_666
O3 Si1 O2 109.8(7) . 2_666
O3 Si1 O2 70.2(7) 2_666 2_666
O4 Si1 O2 71.4(7) . .
O4 Si1 O2 108.6(7) 2_666 .
O3 Si1 O2 70.2(7) . .
O3 Si1 O2 109.8(7) 2_666 .
O2 Si1 O2 179.998(2) 2_666 .
O4 Si1 O1 109.2(7) . .
O4 Si1 O1 70.8(7) 2_666 .
O3 Si1 O1 108.2(7) . .
O3 Si1 O1 71.8(7) 2_666 .
O2 Si1 O1 108.5(7) 2_666 .
O2 Si1 O1 71.5(7) . .
O4 Si1 O1 70.8(7) . 2_666
O4 Si1 O1 109.2(7) 2_666 2_666
O3 Si1 O1 71.8(7) . 2_666
O3 Si1 O1 108.2(7) 2_666 2_666
O2 Si1 O1 71.5(7) 2_666 2_666
O2 Si1 O1 108.5(7) . 2_666
O1 Si1 O1 179.998(4) . 2_666
O17 W1 O6' 113.7(8) . .
O17 W1 O5 112.4(6) . .
O6' W1 O5 90.9(8) . .
O17 W1 O9 99.8(5) . .
O6' W1 O9 84.6(8) . .
O5 W1 O9 146.4(7) . .
O17 W1 O11 102.0(6) . .
O6' W1 O11 144.3(8) . .
O5 W1 O11 77.4(7) . .
O9 W1 O11 87.1(4) . .
O17 W1 O6 92.1(6) . .
O6' W1 O6 23.6(6) . .
O5 W1 O6 90.9(7) . .
O9 W1 O6 97.5(6) . .
O11 W1 O6 164.3(7) . .
O17 W1 O5' 91.6(6) . .
O6' W1 O5' 92.8(8) . .
O5 W1 O5' 22.1(6) . .
O9 W1 O5' 168.4(6) . .
O11 W1 O5' 88.6(6) . .
O6 W1 O5' 84.0(7) . .
O17 W1 O1 156.8(5) . .
O6' W1 O1 54.0(8) . .
O5 W1 O1 53.8(6) . .
O9 W1 O1 98.4(5) . .
O11 W1 O1 93.3(6) . .
O6 W1 O1 71.3(6) . .
O5' W1 O1 71.2(6) . .
O17 W1 O3 156.5(5) . 2_666
O6' W1 O3 82.7(8) . 2_666
O5 W1 O3 82.8(7) . 2_666
O9 W1 O3 63.6(5) . 2_666
O11 W1 O3 62.6(5) . 2_666
O6 W1 O3 106.0(6) . 2_666
O5' W1 O3 104.9(6) . 2_666
O1 W1 O3 46.7(5) . 2_666
O18 W2 O5 113.3(7) . .
O18 W2 O15 106.6(10) . .
O5 W2 O15 139.8(11) . .
O18 W2 O13 101.1(5) . .
O5 W2 O13 85.4(7) . .
O15 W2 O13 91.8(9) . .
O18 W2 O7' 112.1(7) . .
O5 W2 O7' 89.4(8) . .
O15 W2 O7' 70.9(11) . .
O13 W2 O7' 145.7(7) . .
O18 W2 O5' 91.8(6) . .
O5 W2 O5' 22.7(5) . .
O15 W2 O5' 157.8(11) . .
O13 W2 O5' 96.8(6) . .
O7' W2 O5' 90.9(8) . .
O18 W2 O7 91.1(6) . .
O5 W2 O7 91.2(7) . .
O15 W2 O7 83.2(10) . .
O13 W2 O7 167.7(6) . .
O7' W2 O7 22.2(5) . .
O5' W2 O7 84.2(7) . .
O18 W2 O15' 92.9(8) . .
O5 W2 O15' 153.6(9) . .
O15 W2 O15' 16.3(8) . .
O13 W2 O15' 85.9(7) . .
O7' W2 O15' 83.9(9) . .
O5' W2 O15' 174.0(8) . .
O7 W2 O15' 92.1(8) . .
O18 W2 O1 156.9(5) . .
O5 W2 O1 54.5(7) . .
O15 W2 O1 86.4(10) . .
O13 W2 O1 97.3(6) . .
O7' W2 O1 53.4(7) . .
O5' W2 O1 72.3(6) . .
O7 W2 O1 71.2(6) . .
O15' W2 O1 102.2(8) . .
O18 W2 O4 156.3(5) . 2_666
O5 W2 O4 85.3(7) . 2_666
O15 W2 O4 57.9(10) . 2_666
O13 W2 O4 64.4(5) . 2_666
O7' W2 O4 81.3(7) . 2_666
O5' W2 O4 107.9(6) . 2_666
O7 W2 O4 103.6(6) . 2_666
O15' W2 O4 68.4(8) . 2_666
O1 W2 O4 46.5(5) . 2_666
O19 W3 O7' 112.8(7) . .
O19 W3 O8' 111.9(6) . .
O7' W3 O8' 75.8(9) . .
O19 W3 O6' 112.4(8) . .
O7' W3 O6' 89.9(9) . .
O8' W3 O6' 135.6(9) . .
O19 W3 O14 101.8(5) . .
O7' W3 O14 145.3(8) . .
O8' W3 O14 92.6(6) . .
O6' W3 O14 75.6(7) . .
O19 W3 O8 93.8(6) . .
O7' W3 O8 92.7(9) . .
O8' W3 O8 21.2(6) . .
O6' W3 O8 150.3(9) . .
O14 W3 O8 85.7(6) . .
O19 W3 O7 92.0(6) . .
O7' W3 O7 22.1(7) . .
O8' W3 O7 89.9(7) . .
O6' W3 O7 91.5(8) . .
O14 W3 O7 163.9(6) . .
O8 W3 O7 101.8(7) . .
O19 W3 O6 91.7(6) . .
O7' W3 O6 89.8(8) . .
O8' W3 O6 155.7(8) . .
O6' W3 O6 22.6(6) . .
O14 W3 O6 88.2(6) . .
O8 W3 O6 172.6(7) . .
O7 W3 O6 83.1(7) . .
O19 W3 O1 155.2(5) . .
O7' W3 O1 53.4(7) . .
O8' W3 O1 86.1(7) . .
O6' W3 O1 53.1(8) . .
O14 W3 O1 93.9(5) . .
O8 W3 O1 106.6(7) . .
O7 W3 O1 70.4(6) . .
O6 W3 O1 69.5(6) . .
O19 W3 O2 157.6(5) . .
O7' W3 O2 84.0(8) . .
O8' W3 O2 56.2(6) . .
O6' W3 O2 81.0(8) . .
O14 W3 O2 62.9(5) . .
O8 W3 O2 69.9(6) . .
O7 W3 O2 106.0(6) . .
O6 W3 O2 103.5(6) . .
O1 W3 O2 47.1(5) . .
O20 W4 O10 111.3(7) . .
O20 W4 O11 102.7(6) . 2_666
O10 W4 O11 86.3(7) . 2_666
O20 W4 O16' 111.1(8) . .
O10 W4 O16' 137.4(9) . .
O11 W4 O16' 88.6(8) 2_666 .
O20 W4 O8' 107.9(6) . .
O10 W4 O8' 91.8(7) . .
O11 W4 O8' 147.8(6) 2_666 .
O16' W4 O8' 71.3(9) . .
O20 W4 O10' 90.3(7) . .
O10 W4 O10' 21.7(6) . .
O11 W4 O10' 96.3(7) 2_666 .
O16' W4 O10' 156.5(9) . .
O8' W4 O10' 93.5(7) . .
O20 W4 O8 88.9(6) . .
O10 W4 O8 89.9(8) . .
O11 W4 O8 168.4(7) 2_666 .
O16' W4 O8 86.7(9) . .
O8' W4 O8 21.3(5) . .
O10' W4 O8 84.0(8) . .
O20 W4 O16 93.1(7) . .
O10 W4 O16 155.6(9) . .
O11 W4 O16 87.0(7) 2_666 .
O16' W4 O16 18.9(6) . .
O8' W4 O16 81.6(8) . .
O10' W4 O16 174.7(8) . .
O8 W4 O16 92.0(8) . .
O20 W4 O2 155.1(5) . .
O10 W4 O2 54.7(7) . .
O11 W4 O2 97.2(6) 2_666 .
O16' W4 O2 84.1(8) . .
O8' W4 O2 57.0(6) . .
O10' W4 O2 72.5(6) . .
O8 W4 O2 71.8(6) . .
O16 W4 O2 103.0(7) . .
O20 W4 O3 158.5(5) . .
O10 W4 O3 86.2(7) . .
O11 W4 O3 64.8(5) 2_666 .
O16' W4 O3 53.9(8) . .
O8' W4 O3 83.0(6) . .
O10' W4 O3 107.8(7) . .
O8 W4 O3 104.0(7) . .
O16 W4 O3 69.8(7) . .
O2 W4 O3 46.1(5) . .
O21 W5 O14 101.1(6) . .
O21 W5 O12 102.1(5) . .
O14 W5 O12 91.0(4) . .
O21 W5 O10 111.1(7) . .
O14 W5 O10 90.3(6) . .
O12 W5 O10 145.8(7) . .
O21 W5 O13 100.6(5) . 2_666
O14 W5 O13 157.8(6) . 2_666
O12 W5 O13 88.8(4) . 2_666
O10 W5 O13 77.7(7) . 2_666
O21 W5 O10' 90.6(7) . .
O14 W5 O10' 88.7(6) . .
O12 W5 O10' 167.1(7) . .
O10 W5 O10' 21.3(6) . .
O13 W5 O10' 86.7(6) 2_666 .
O21 W5 O2 155.9(5) . .
O14 W5 O2 64.6(5) . .
O12 W5 O2 97.7(5) . .
O10 W5 O2 52.8(7) . .
O13 W5 O2 93.4(5) 2_666 .
O10' W5 O2 70.6(6) . .
O21 W5 O4 157.8(5) . .
O14 W5 O4 96.5(5) . .
O12 W5 O4 64.0(5) . .
O10 W5 O4 82.0(7) . .
O13 W5 O4 63.7(5) 2_666 .
O10' W5 O4 103.3(7) . .
O2 W5 O4 46.0(5) . .
O22 W6 O16' 112.3(9) . .
O22 W6 O15 109.2(10) . .
O16' W6 O15 79.3(12) . .
O22 W6 O12 99.3(5) . 2_666
O16' W6 O12 148.3(9) . 2_666
O15 W6 O12 92.3(9) . 2_666
O22 W6 O15' 93.4(8) . .
O16' W6 O15' 92.4(10) . .
O15 W6 O15' 17.6(7) . .
O12 W6 O15' 87.3(7) 2_666 .
O22 W6 O9 99.2(6) . 2_666
O16' W6 O9 89.6(8) . 2_666
O15 W6 O9 151.6(10) . 2_666
O12 W6 O9 83.5(4) 2_666 2_666
O15' W6 O9 165.4(8) . 2_666
O22 W6 O16 93.4(8) . .
O16' W6 O16 19.7(8) . .
O15 W6 O16 90.3(11) . .
O12 W6 O16 165.4(7) 2_666 .
O15' W6 O16 99.3(9) . .
O9 W6 O16 87.3(7) 2_666 .
O22 W6 O3 158.4(5) . .
O16' W6 O3 55.9(9) . .
O15 W6 O3 87.3(10) . .
O12 W6 O3 93.6(5) 2_666 .
O15' W6 O3 104.4(8) . .
O9 W6 O3 65.0(5) 2_666 .
O16 W6 O3 72.2(7) . .
O22 W6 O4 157.3(5) . 2_666
O16' W6 O4 85.6(9) . 2_666
O15 W6 O4 58.9(9) . 2_666
O12 W6 O4 64.3(5) 2_666 2_666
O15' W6 O4 71.2(7) . 2_666
O9 W6 O4 94.5(5) 2_666 2_666
O16 W6 O4 105.3(8) . 2_666
O3 W6 O4 44.0(5) . 2_666
Si1 O1 W2 121.2(8) . .
Si1 O1 W1 121.3(7) . .
W2 O1 W1 96.0(5) . .
Si1 O1 W3 120.6(7) . .
W2 O1 W3 95.9(5) . .
W1 O1 W3 95.5(6) . .
Si1 O2 W4 122.5(7) . .
Si1 O2 W5 121.3(7) . .
W4 O2 W5 95.8(5) . .
Si1 O2 W3 120.7(7) . .
W4 O2 W3 95.5(5) . .
W5 O2 W3 94.2(5) . .
Si1 O3 O4 56.1(7) . 2_666
Si1 O3 W6 124.7(8) . .
O4 O3 W6 68.6(7) 2_666 .
Si1 O3 W4 121.0(8) . .
O4 O3 W4 134.5(9) 2_666 .
W6 O3 W4 95.5(5) . .
Si1 O3 W1 120.2(7) . 2_666
O4 O3 W1 129.0(9) 2_666 2_666
W6 O3 W1 94.7(6) . 2_666
W4 O3 W1 93.4(5) . 2_666
Si1 O4 O3 56.4(7) . 2_666
Si1 O4 W6 123.7(8) . 2_666
O3 O4 W6 67.4(7) 2_666 2_666
Si1 O4 W2 121.3(8) . 2_666
O3 O4 W2 133.0(9) 2_666 2_666
W6 O4 W2 94.8(5) 2_666 2_666
Si1 O4 W5 121.2(8) . .
O3 O4 W5 129.1(9) 2_666 .
W6 O4 W5 94.4(6) 2_666 .
W2 O4 W5 93.9(5) 2_666 .
W2 O5 W1 149.3(10) . .
W2 O5' W1 120.3(9) . .
W1 O6 W3 123.4(9) . .
W1 O6' W3 148.9(12) . .
W3 O7 W2 122.2(9) . .
W3 O7' W2 151.0(12) . .
W3 O8 W4 122.4(9) . .
W3 O8' W4 144.8(9) . .
W1 O9 W6 136.5(7) . 2_666
W4 O10 W5 150.4(10) . .
W4 O10' W5 121.1(10) . .
W4 O11 W1 139.0(7) 2_666 .
W5 O12 W6 136.8(7) . 2_666
W2 O13 W5 137.7(7) . 2_666
W5 O14 W3 137.9(7) . .
W2 O15 W6 143.6(16) . .
W6 O15' W2 125.5(12) . .
W6 O16 W4 122.6(11) . .
W6 O16' W4 150.1(14) . .
C5 C1 N1 123.5(11) . .
C5 C1 H1 118.2 . .
N1 C1 H1 118.2 . .
N1 C2 C3 122.1(11) . .
N1 C2 H2 118.9 . .
C3 C2 H2 118.9 . .
C4 C3 C2 117.5(12) . .
C4 C3 H3A 121.2 . .
C2 C3 H3A 121.2 . .
C3 C4 C5 120.4(13) . .
C3 C4 H4A 119.8 . .
C5 C4 H4A 119.8 . .
C1 C5 C4 118.5(13) . .
C1 C5 C6 115.4(11) . .
C4 C5 C6 126.1(12) . .
O23 C6 N3 122.4(12) . .
O23 C6 C5 119.6(12) . .
N3 C6 C5 118.1(11) . .
C8 C7 N3 108.8(12) . .
C8 C7 H7A 109.9 . .
N3 C7 H7A 109.9 . .
C8 C7 H7B 109.9 . .
N3 C7 H7B 109.9 . .
H7A C7 H7B 108.3 . .
C9 C8 C7 118.9(14) . .
C9 C8 H8A 107.6 . .
C7 C8 H8A 107.6 . .
C9 C8 H8B 107.6 . .
C7 C8 H8B 107.6 . .
H8A C8 H8B 107.0 . .
C8 C9 C10 110.4(14) . .
C8 C9 H9A 109.6 . .
C10 C9 H9A 109.6 . .
C8 C9 H9B 109.6 . .
C10 C9 H9B 109.6 . .
H9A C9 H9B 108.1 . .
C11 C10 C9 107.2(16) . .
C11 C10 H10A 110.3 . .
C9 C10 H10A 110.3 . .
C11 C10 H10B 110.3 . .
C9 C10 H10B 110.3 . .
H10A C10 H10B 108.5 . .
C10 C11 C12 112.3(18) . .
C10 C11 H11A 109.2 . .
C12 C11 H11A 109.2 . .
C10 C11 H11B 109.2 . .
C12 C11 H11B 109.2 . .
H11A C11 H11B 107.9 . .
N4 C12 C11 116.7(14) . .
N4 C12 H12A 108.1 . .
C11 C12 H12A 108.1 . .
N4 C12 H12B 108.1 . .
C11 C12 H12B 108.1 . .
H12A C12 H12B 107.3 . .
O24 C13 N4 122.6(15) . .
O24 C13 C14 119.8(13) . .
N4 C13 C14 117.3(13) . .
C15 C14 C18 117.5(13) . .
C15 C14 C13 125.5(13) . .
C18 C14 C13 116.9(13) . .
C14 C15 C16 120.7(14) . .
C14 C15 H15 119.7 . .
C16 C15 H15 119.7 . .
C17 C16 C15 118.8(16) . .
C17 C16 H16 120.6 . .
C15 C16 H16 120.6 . .
N2 C17 C16 121.3(15) . .
N2 C17 H17 119.3 . .
C16 C17 H17 119.3 . .
N2 C18 C14 120.7(15) . .
N2 C18 H18 119.6 . .
C14 C18 H18 119.6 . .
N5 C19 C23 123.4(14) . .
N5 C19 H19 118.3 . .
C23 C19 H19 118.3 . .
N5 C20 C21 120.1(15) . .
N5 C20 H20 119.9 . .
C21 C20 H20 119.9 . .
C22 C21 C20 119.8(14) . .
C22 C21 H21 120.1 . .
C20 C21 H21 120.1 . .
C21 C22 C23 120.9(14) . .
C21 C22 H22 119.6 . .
C23 C22 H22 119.6 . .
C19 C23 C22 116.5(13) . .
C19 C23 C24 115.3(13) . .
C22 C23 C24 128.1(14) . .
O25 C24 N6 123.0(17) . .
O25 C24 C23 121.2(16) . .
N6 C24 C23 115.7(14) . .
C26 C25 N6 110.7(17) . .
C26 C25 H25A 109.5 . .
N6 C25 H25A 109.5 . .
C26 C25 H25B 109.5 . .
N6 C25 H25B 109.5 . .
H25A C25 H25B 108.1 . .
C25 C26 C27 117(2) . .
C25 C26 H26A 108.1 . .
C27 C26 H26A 108.1 . .
C25 C26 H26B 108.1 . .
C27 C26 H26B 108.1 . .
H26A C26 H26B 107.3 . .
C27 C27 C26 116(4) 2_745 .
C27 C27 H27A 108.3 2_745 .
C26 C27 H27A 108.3 . .
C27 C27 H27B 108.3 2_745 .
C26 C27 H27B 108.3 . .
H27A C27 H27B 107.4 . .
C2 N1 C1 117.8(10) . .
C2 N1 Cu1 123.3(8) . .
C1 N1 Cu1 118.8(8) . .
C17 N2 C18 120.7(15) . .
C17 N2 Cu2 116.8(12) . .
C18 N2 Cu2 122.4(13) . .
C6 N3 C7 124.2(11) . .
C6 N3 H3 117.8 . .
C7 N3 H3 118.0 . .
C13 N4 C12 128.4(13) . .
C13 N4 H4 116.0 . .
C12 N4 H4 115.7 . .
C19 N5 C20 119.3(13) . .
C19 N5 Cu2 119.8(10) . .
C20 N5 Cu2 120.9(11) . .
C24 N6 C25 122.5(15) . .
C24 N6 H6 118.7 . .
C25 N6 H6 118.8 . .

loop_
_geom_bond_atom_site_label_1
_geom_bond_atom_site_label_2
_geom_bond_distance
_geom_bond_site_symmetry_2
Cu1 N1 1.992(10) .
Cu1 N1 1.992(10) 2_465
Cu1 O1W 2.054(9) .
Cu1 O1W 2.054(9) 2_465
Cu1 O2W 2.348(10) 2_465
Cu1 O2W 2.348(10) .
Cu2 N5 2.007(12) 2_756
Cu2 N5 2.007(12) .
Cu2 N2 2.073(14) 2_756
Cu2 N2 2.073(14) .
Si1 O4 1.592(15) .
Si1 O4 1.592(15) 2_666
Si1 O3 1.597(15) .
Si1 O3 1.597(15) 2_666
Si1 O2 1.632(14) 2_666
Si1 O2 1.632(14) .
Si1 O1 1.667(15) .
Si1 O1 1.667(15) 2_666
W1 O17 1.656(8) .
W1 O6' 1.810(19) .
W1 O5 1.848(16) .
W1 O9 1.868(10) .
W1 O11 1.928(10) .
W1 O6 1.968(16) .
W1 O5' 2.053(16) .
W1 O1 2.373(15) .
W1 O3 2.455(15) 2_666
W2 O18 1.700(8) .
W2 O5 1.802(15) .
W2 O15 1.85(3) .
W2 O13 1.870(11) .
W2 O7' 1.89(2) .
W2 O5' 2.004(16) .
W2 O7 2.019(18) .
W2 O15' 2.04(2) .
W2 O1 2.360(14) .
W2 O4 2.426(14) 2_666
W3 O19 1.655(8) .
W3 O7' 1.76(2) .
W3 O8' 1.789(15) .
W3 O6' 1.858(19) .
W3 O14 1.929(10) .
W3 O8 2.015(17) .
W3 O7 2.017(17) .
W3 O6 2.045(15) .
W3 O1 2.400(15) .
W3 O2 2.429(14) .
W4 O20 1.687(9) .
W4 O10 1.756(18) .
W4 O11 1.842(11) 2_666
W4 O16' 1.89(3) .
W4 O8' 1.916(14) .
W4 O10' 1.993(19) .
W4 O8 2.016(17) .
W4 O16 2.05(2) .
W4 O2 2.341(13) .
W4 O3 2.399(14) .
W5 O21 1.657(9) .
W5 O14 1.854(9) .
W5 O12 1.860(10) .
W5 O10 1.875(17) .
W5 O13 1.933(11) 2_666
W5 O10' 2.039(18) .
W5 O2 2.391(14) .
W5 O4 2.427(15) .
W6 O22 1.682(9) .
W6 O16' 1.75(3) .
W6 O15 1.87(3) .
W6 O12 1.929(10) 2_666
W6 O15' 1.93(2) .
W6 O9 1.940(10) 2_666
W6 O16 1.96(2) .
W6 O3 2.353(14) .
W6 O4 2.374(15) 2_666
O3 O4 1.77(2) 2_666
O3 W1 2.455(15) 2_666
O4 O3 1.77(2) 2_666
O4 W6 2.374(15) 2_666
O4 W2 2.426(14) 2_666
O9 W6 1.940(10) 2_666
O11 W4 1.842(11) 2_666
O12 W6 1.929(10) 2_666
O13 W5 1.933(11) 2_666
O23 C6 1.235(15) .
O24 C13 1.275(17) .
O25 C24 1.185(19) .
C1 C5 1.340(17) .
C1 N1 1.353(15) .
C1 H1 0.9300 .
C2 N1 1.328(15) .
C2 C3 1.406(18) .
C2 H2 0.9300 .
C3 C4 1.365(18) .
C3 H3A 0.9300 .
C4 C5 1.376(17) .
C4 H4A 0.9300 .
C5 C6 1.530(17) .
C6 N3 1.325(16) .
C7 C8 1.46(2) .
C7 N3 1.489(17) .
C7 H7A 0.9700 .
C7 H7B 0.9700 .
C8 C9 1.46(2) .
C8 H8A 0.9700 .
C8 H8B 0.9700 .
C9 C10 1.61(3) .
C9 H9A 0.9700 .
C9 H9B 0.9700 .
C10 C11 1.44(2) .
C10 H10A 0.9700 .
C10 H10B 0.9700 .
C11 C12 1.52(2) .
C11 H11A 0.9700 .
C11 H11B 0.9700 .
C12 N4 1.440(17) .
C12 H12A 0.9700 .
C12 H12B 0.9700 .
C13 N4 1.306(17) .
C13 C14 1.48(2) .
C14 C15 1.378(18) .
C14 C18 1.388(19) .
C15 C16 1.38(2) .
C15 H15 0.9300 .
C16 C17 1.37(2) .
C16 H16 0.9300 .
C17 N2 1.31(2) .
C17 H17 0.9300 .
C18 N2 1.362(19) .
C18 H18 0.9300 .
C19 N5 1.347(18) .
C19 C23 1.353(19) .
C19 H19 0.9300 .
C20 N5 1.353(19) .
C20 C21 1.37(2) .
C20 H20 0.9300 .
C21 C22 1.35(2) .
C21 H21 0.9300 .
C22 C23 1.400(19) .
C22 H22 0.9300 .
C23 C24 1.49(2) .
C24 N6 1.37(2) .
C25 C26 1.43(3) .
C25 N6 1.51(2) .
C25 H25A 0.9700 .
C25 H25B 0.9700 .
C26 C27 1.55(3) .
C26 H26A 0.9700 .
C26 H26B 0.9700 .
C27 C27 1.38(5) 2_745
C27 H27A 0.9700 .
C27 H27B 0.9700 .
N3 H3 0.8600 .
N4 H4 0.8600 .
N6 H6 0.8598 .
